data_1522473
loop_
_publ_author_name
'Markova, I.A.'
'Terekhova, V.F.'
'Savitskii, E.M.'

_publ_section_title
;
 Yttrium. Its alloys and their uses
;
_journal_name_full
;
Redkozemel. Metal., Splavy Soedin., Mater. Soveshch., 1973
;
_journal_page_first 26
_journal_page_last 32
_journal_volume 1974
_journal_year 1974
_chemical_formula_sum 'Gd0.27 Ho0.255 Y0.475'
_chemical_name_systematic '(Gd0.27 Ho0.255 Y0.475)'
_space_group_IT_number 194
_symmetry_space_group_name_Hall '-P 6c 2c'
_symmetry_space_group_name_H-M 'P 63/m m c'
_cell_angle_alpha 90
_cell_angle_beta 90
_cell_angle_gamma 120
_cell_formula_units_Z 2
_cell_length_a 3.627
_cell_length_b 3.627
_cell_length_c 5.717
_cell_volume 65.132
_citation_journal_id_ASTM 28GYAK
_cod_data_source_file Markova_28GYAK_1974_422.cif
_cod_data_source_block Gd0.27Ho0.255Y0.475
_cod_original_cell_volume 65.13194
_cod_database_code 1522473

loop_
_symmetry_equiv_pos_as_xyz
x,y,z
x-y,x,z+1/2
-y,x-y,z
-x,-y,z+1/2
-x+y,-x,z
y,-x+y,z+1/2
-y,-x,-z+1/2
x-y,-y,-z
x,x-y,-z+1/2
y,x,-z
-x+y,y,-z+1/2
-x,-x+y,-z
-x,-y,-z
-x+y,-x,-z-1/2
y,-x+y,-z
x,y,-z-1/2
x-y,x,-z
-y,x-y,-z-1/2
y,x,z-1/2
-x+y,y,z
-x,-x+y,z-1/2
-y,-x,z
x-y,-y,z-1/2
x,x-y,z

loop_
_atom_site_label
_atom_site_type_symbol
_atom_site_fract_x
_atom_site_fract_y
_atom_site_fract_z
_atom_site_occupancy
_atom_site_U_iso_or_equiv
Y1 Y 0.3333 0.6667 0.25 0.475 0.0
Gd1 Gd 0.3333 0.6667 0.25 0.27 0.0
Ho1 Ho 0.3333 0.6667 0.25 0.255 0.0
